data_7047363
loop_
_publ_author_name
'Xia, Shu-Biao'
'Li, Fu-Shao'
'Shen, Xiang'
'Li, Xue'
'Cheng, Fei-Xiang'
'Sun, Cheng-Ke'
'Guo, Hong'
'Liu, Jian-Jun'

_publ_section_title
;
 A photochromic zinc-based coordination polymer for a Li-ion battery anode
 with high capacity and stable cycling stability.
;
_journal_issue 37
_journal_name_full 'Dalton transactions (Cambridge, England : 2003)'
_journal_page_first 13222
_journal_page_last 13228
_journal_paper_doi 10.1039/c8dt02930j
_journal_volume 47
_journal_year 2018
_chemical_formula_moiety 'C21 H12 N O7 Zn'
_chemical_formula_sum 'C21 H12 N O7 Zn'
_chemical_formula_weight 455.69
_space_group_crystal_system triclinic
_space_group_IT_number 2
_space_group_name_Hall '-P 1'
_space_group_name_H-M_alt 'P -1'
_symmetry_space_group_name_Hall '-P 1'
_symmetry_space_group_name_H-M 'P -1'
_atom_sites_solution_hydrogens geom
_audit_creation_method SHELXL-2014/7
_audit_update_record
;
2018-04-15 deposited with the CCDC.
2018-08-24 downloaded from the CCDC.
;
_cell_angle_alpha 109.152(7)
_cell_angle_beta 96.773(7)
_cell_angle_gamma 99.480(6)
_cell_formula_units_Z 2
_cell_length_a 8.7799(7)
_cell_length_b 9.6790(7)
_cell_length_c 12.5229(11)
_cell_measurement_reflns_used 2476
_cell_measurement_temperature 293(2)
_cell_measurement_theta_max 29.5110
_cell_measurement_theta_min 2.4980
_cell_volume 974.54(15)
_computing_cell_refinement 'Bruker SMART'
_computing_data_collection 'Bruker SMART'
_computing_data_reduction 'Bruker SMART'
_computing_structure_refinement 'SHELXL-2014/7 (Sheldrick, 2014)'
_computing_structure_solution 'SHELXS-97 (Sheldrick, 1990)'
_diffrn_ambient_temperature 293(2)
_diffrn_measured_fraction_theta_full 0.963
_diffrn_measured_fraction_theta_max 0.963
_diffrn_measurement_device_type 'CCD area detector'
_diffrn_measurement_method 'phi and omega scans'
_diffrn_radiation_type MoK\a
_diffrn_radiation_wavelength 0.71073
_diffrn_reflns_av_R_equivalents 0.0413
_diffrn_reflns_av_unetI/netI 0.0651
_diffrn_reflns_Laue_measured_fraction_full 0.963
_diffrn_reflns_Laue_measured_fraction_max 0.963
_diffrn_reflns_limit_h_max 10
_diffrn_reflns_limit_h_min -9
_diffrn_reflns_limit_k_max 11
_diffrn_reflns_limit_k_min -11
_diffrn_reflns_limit_l_max 14
_diffrn_reflns_limit_l_min -14
_diffrn_reflns_number 7101
_diffrn_reflns_point_group_measured_fraction_full 0.963
_diffrn_reflns_point_group_measured_fraction_max 0.963
_diffrn_reflns_theta_full 25.027
_diffrn_reflns_theta_max 25.027
_diffrn_reflns_theta_min 2.692
_exptl_absorpt_coefficient_mu 1.304
_exptl_absorpt_correction_T_max 1.00000
_exptl_absorpt_correction_T_min 0.76891
_exptl_absorpt_correction_type multi-scan
_exptl_absorpt_process_details '(SADABS; Bruker, 2004)'
_exptl_crystal_colour colorless
_exptl_crystal_density_diffrn 1.553
_exptl_crystal_description needlelike
_exptl_crystal_F_000 462
_exptl_crystal_size_max 0.32
_exptl_crystal_size_mid 0.12
_exptl_crystal_size_min 0.06
_refine_diff_density_max 0.775
_refine_diff_density_min -1.004
_refine_diff_density_rms 0.103
_refine_ls_extinction_method none
_refine_ls_goodness_of_fit_ref 1.059
_refine_ls_hydrogen_treatment constr
_refine_ls_matrix_type full
_refine_ls_number_parameters 271
_refine_ls_number_reflns 3320
_refine_ls_number_restraints 0
_refine_ls_restrained_S_all 1.059
_refine_ls_R_factor_all 0.0641
_refine_ls_R_factor_gt 0.0507
_refine_ls_shift/su_max 0.001
_refine_ls_shift/su_mean 0.000
_refine_ls_structure_factor_coef Fsqd
_refine_ls_weighting_details 'w=1/[\s^2^(Fo^2^)+(0.0902P)^2^] where P=(Fo^2^+2Fc^2^)/3'
_refine_ls_weighting_scheme calc
_refine_ls_wR_factor_gt 0.1377
_refine_ls_wR_factor_ref 0.1475
_reflns_Friedel_coverage 0.000
_reflns_number_gt 2646
_reflns_number_total 3320
_reflns_threshold_expression 'I > 2\s(I)'
_cod_data_source_file c8dt02930j2.cif
_cod_data_source_block Zn-BCP
_cod_depositor_comments 'Adding full bibliography for 7047363.cif.'
_cod_original_cell_volume 974.54(14)
_cod_database_code 7047363
_shelx_shelxl_version_number 2014/7
_shelx_space_group_comment
;
The symmetry employed for this shelxl refinement is uniquely defined
by the following loop, which should always be used as a source of
symmetry information in preference to the above space-group names.
They are only intended as comments.
;

loop_
_space_group_symop_operation_xyz
'x, y, z'
'-x, -y, -z'

loop_
_atom_site_label
_atom_site_type_symbol
_atom_site_fract_x
_atom_site_fract_y
_atom_site_fract_z
_atom_site_U_iso_or_equiv
_atom_site_adp_type
_atom_site_occupancy
_atom_site_site_symmetry_order
_atom_site_calc_flag
_atom_site_refinement_flags_posn
_atom_site_refinement_flags_adp
Zn1 Zn 0.48886(5) 0.52262(5) 0.75992(4) 0.0321(2) Uani 1 1 d . .
O1 O 0.5491(3) 0.3291(3) 0.7072(2) 0.0339(7) Uani 1 1 d . .
O4 O 0.3602(3) 0.5419(3) 0.8812(3) 0.0368(7) Uani 1 1 d . .
O5 O 0.6840(3) 0.6709(3) 0.8482(3) 0.0364(7) Uani 1 1 d . .
O6 O 0.6388(3) 0.8531(3) 0.7837(3) 0.0392(7) Uani 1 1 d . .
O7 O 0.4038(3) 0.6314(3) 0.6614(2) 0.0365(7) Uani 1 1 d . .
O2 O 0.6346(4) 0.4181(3) 0.5775(3) 0.0444(8) Uani 1 1 d . .
N1 N 0.7756(4) 0.0069(4) 0.2292(3) 0.0289(8) Uani 1 1 d . .
O3 O 0.1762(4) 0.3754(4) 0.7428(3) 0.0677(12) Uani 1 1 d . .
C19 C 0.8674(5) 0.9025(4) 0.9232(3) 0.0278(9) Uani 1 1 d . .
C4 C 0.8089(4) 0.0306(5) 0.4321(3) 0.0284(9) Uani 1 1 d . .
C11 C 0.5589(4) 0.0014(4) 0.0486(3) 0.0278(9) Uani 1 1 d . .
C7 C 0.6583(4) 0.0657(4) 0.6205(3) 0.0296(9) Uani 1 1 d . .
H7 H 0.6098 0.0776 0.6841 0.036 Uiso 1 1 calc R U
C3 C 0.7576(5) 0.1623(5) 0.4826(3) 0.0313(9) Uani 1 1 d . .
H3 H 0.7756 0.2394 0.4537 0.038 Uiso 1 1 calc R U
C15 C 0.1060(5) 0.4832(4) 0.9244(4) 0.0300(9) Uani 1 1 d . .
C5 C 0.7824(5) -0.0826(4) 0.4769(3) 0.0293(9) Uani 1 1 d . .
H5 H 0.8146 -0.1713 0.4436 0.035 Uiso 1 1 calc R U
C8 C 0.8908(5) 0.0127(5) 0.3302(3) 0.0356(10) Uani 1 1 d . .
C18 C 0.7195(5) 0.8016(4) 0.8439(3) 0.0296(9) Uani 1 1 d . .
C9 C 0.7870(5) 0.1268(4) 0.1950(4) 0.0318(10) Uani 1 1 d . .
H9 H 0.8674 0.2109 0.2329 0.038 Uiso 1 1 calc R U
C10 C 0.6813(5) 0.1245(4) 0.1056(3) 0.0294(9) Uani 1 1 d . .
H10 H 0.6913 0.2069 0.0823 0.035 Uiso 1 1 calc R U
C2 C 0.6807(4) 0.1800(4) 0.5750(3) 0.0289(9) Uani 1 1 d . .
C6 C 0.7082(5) -0.0647(5) 0.5710(4) 0.0341(10) Uani 1 1 d . .
H6 H 0.6920 -0.1411 0.6008 0.041 Uiso 1 1 calc R U
C13 C 0.6588(5) -0.1157(5) 0.1750(4) 0.0344(10) Uani 1 1 d . .
H13 H 0.6514 -0.1969 0.1997 0.041 Uiso 1 1 calc R U
C1 C 0.6176(5) 0.3187(5) 0.6216(4) 0.0331(10) Uani 1 1 d . .
C14 C 0.2196(5) 0.4632(5) 0.8419(4) 0.0352(10) Uani 1 1 d . .
C12 C 0.5525(5) -0.1216(4) 0.0850(4) 0.0316(10) Uani 1 1 d . .
H12 H 0.4747 -0.2079 0.0471 0.038 Uiso 1 1 calc R U
C17 C 0.1588(5) 0.5589(4) 1.0429(4) 0.0295(9) Uani 1 1 d . .
H17 H 0.2653 0.5988 1.0717 0.035 Uiso 1 1 calc R U
C21 C 0.9186(5) 1.0466(4) 0.9207(4) 0.0291(9) Uani 1 1 d . .
H21 H 0.8642 1.0778 0.8677 0.035 Uiso 1 1 calc R U
C20 C 0.9505(4) 0.8583(4) 1.0030(3) 0.0291(9) Uani 1 1 d . .
H20 H 0.9173 0.7630 1.0050 0.035 Uiso 1 1 calc R U
C16 C -0.0528(5) 0.4259(4) 0.8832(4) 0.0306(9) Uani 1 1 d . .
H16 H -0.0888 0.3763 0.8047 0.037 Uiso 1 1 calc R U

loop_
_atom_site_aniso_label
_atom_site_aniso_U_11
_atom_site_aniso_U_22
_atom_site_aniso_U_33
_atom_site_aniso_U_23
_atom_site_aniso_U_13
_atom_site_aniso_U_12
Zn1 0.0357(3) 0.0182(3) 0.0402(3) 0.0107(2) 0.0119(2) -0.0038(2)
O1 0.0383(16) 0.0220(15) 0.0383(17) 0.0071(13) 0.0149(14) -0.0004(12)
O4 0.0348(17) 0.0316(16) 0.0442(18) 0.0154(14) 0.0157(14) -0.0025(13)
O5 0.0391(17) 0.0189(14) 0.0501(18) 0.0172(13) 0.0050(14) -0.0047(12)
O6 0.0409(17) 0.0281(16) 0.0495(19) 0.0218(14) 0.0044(15) -0.0037(13)
O7 0.0394(17) 0.0309(16) 0.0446(18) 0.0194(14) 0.0114(14) 0.0073(13)
O2 0.068(2) 0.0283(16) 0.0450(18) 0.0171(14) 0.0233(17) 0.0143(16)
N1 0.0317(18) 0.0295(18) 0.0278(18) 0.0133(15) 0.0103(15) 0.0032(15)
O3 0.060(2) 0.056(2) 0.054(2) -0.0137(19) 0.0285(18) -0.0190(18)
C19 0.032(2) 0.018(2) 0.034(2) 0.0083(17) 0.0170(18) -0.0001(17)
C4 0.026(2) 0.031(2) 0.028(2) 0.0116(18) 0.0044(17) 0.0023(17)
C11 0.033(2) 0.024(2) 0.026(2) 0.0077(16) 0.0156(17) 0.0001(17)
C7 0.029(2) 0.028(2) 0.030(2) 0.0112(18) 0.0104(18) -0.0005(18)
C3 0.032(2) 0.028(2) 0.034(2) 0.0143(18) 0.0068(18) 0.0004(18)
C15 0.036(2) 0.0170(19) 0.040(2) 0.0158(18) 0.0126(19) 0.0003(17)
C5 0.030(2) 0.024(2) 0.033(2) 0.0090(17) 0.0069(18) 0.0052(17)
C8 0.034(2) 0.043(3) 0.031(2) 0.016(2) 0.0057(19) 0.008(2)
C18 0.036(2) 0.020(2) 0.034(2) 0.0114(18) 0.0163(19) -0.0027(18)
C9 0.035(2) 0.021(2) 0.035(2) 0.0080(17) 0.0098(19) -0.0040(17)
C10 0.037(2) 0.0169(19) 0.032(2) 0.0089(17) 0.0079(19) -0.0026(17)
C2 0.028(2) 0.025(2) 0.030(2) 0.0101(17) 0.0020(18) -0.0035(17)
C6 0.037(2) 0.028(2) 0.040(2) 0.0179(19) 0.007(2) 0.0016(19)
C13 0.040(3) 0.026(2) 0.039(2) 0.0160(19) 0.011(2) -0.0039(19)
C1 0.036(2) 0.027(2) 0.031(2) 0.0077(18) 0.0071(19) -0.0018(18)
C14 0.042(3) 0.023(2) 0.044(3) 0.017(2) 0.013(2) -0.0009(19)
C12 0.036(2) 0.023(2) 0.035(2) 0.0147(18) 0.0093(19) -0.0058(18)
C17 0.029(2) 0.021(2) 0.039(2) 0.0161(18) 0.0056(18) -0.0035(17)
C21 0.036(2) 0.020(2) 0.037(2) 0.0159(18) 0.0160(19) 0.0026(17)
C20 0.032(2) 0.0172(19) 0.038(2) 0.0122(17) 0.0131(19) -0.0044(17)
C16 0.041(2) 0.018(2) 0.031(2) 0.0106(17) 0.0085(19) -0.0012(18)

loop_
_atom_type_symbol
_atom_type_description
_atom_type_scat_dispersion_real
_atom_type_scat_dispersion_imag
_atom_type_scat_source
C C 0.0033 0.0016 'International Tables Vol C Tables 4.2.6.8 and 6.1.1.4'
H H 0.0000 0.0000 'International Tables Vol C Tables 4.2.6.8 and 6.1.1.4'
N N 0.0061 0.0033 'International Tables Vol C Tables 4.2.6.8 and 6.1.1.4'
O O 0.0106 0.0060 'International Tables Vol C Tables 4.2.6.8 and 6.1.1.4'
Zn Zn 0.2839 1.4301 'International Tables Vol C Tables 4.2.6.8 and 6.1.1.4'

loop_
_geom_angle_atom_site_label_1
_geom_angle_atom_site_label_2
_geom_angle_atom_site_label_3
_geom_angle
_geom_angle_site_symmetry_1
_geom_angle_site_symmetry_3
O1 Zn1 O4 113.23(12) . .
O1 Zn1 O5 105.81(12) . .
O4 Zn1 O5 100.56(12) . .
O1 Zn1 O7 127.15(12) . .
O4 Zn1 O7 105.90(12) . .
O5 Zn1 O7 100.19(12) . .
C1 O1 Zn1 109.8(3) . .
C14 O4 Zn1 112.4(3) . .
C18 O5 Zn1 123.7(3) . .
C13 N1 C9 120.4(3) . .
C13 N1 C8 120.0(3) . .
C9 N1 C8 119.6(3) . .
C20 C19 C21 119.1(4) . .
C20 C19 C18 121.1(3) . .
C21 C19 C18 119.8(4) . .
C5 C4 C3 118.7(4) . .
C5 C4 C8 121.0(4) . .
C3 C4 C8 120.3(4) . .
C10 C11 C12 117.0(4) . .
C10 C11 C11 121.5(4) . 2_655
C12 C11 C11 121.4(4) . 2_655
C6 C7 C2 120.0(4) . .
C6 C7 H7 120.0 . .
C2 C7 H7 120.0 . .
C2 C3 C4 121.2(4) . .
C2 C3 H3 119.4 . .
C4 C3 H3 119.4 . .
C16 C15 C17 119.1(4) . .
C16 C15 C14 119.8(4) . .
C17 C15 C14 121.1(4) . .
C4 C5 C6 120.6(4) . .
C4 C5 H5 119.7 . .
C6 C5 H5 119.7 . .
N1 C8 C4 108.8(3) . .
O6 C18 O5 125.3(4) . .
O6 C18 C19 118.5(3) . .
O5 C18 C19 116.1(4) . .
N1 C9 C10 120.2(4) . .
N1 C9 H9 119.9 . .
C10 C9 H9 119.9 . .
C9 C10 C11 121.1(4) . .
C9 C10 H10 119.5 . .
C11 C10 H10 119.5 . .
C3 C2 C7 119.2(4) . .
C3 C2 C1 119.5(4) . .
C7 C2 C1 121.3(4) . .
C7 C6 C5 120.3(4) . .
C7 C6 H6 119.8 . .
C5 C6 H6 119.8 . .
N1 C13 C12 120.7(4) . .
N1 C13 H13 119.6 . .
C12 C13 H13 119.6 . .
O2 C1 O1 123.0(4) . .
O2 C1 C2 120.4(4) . .
O1 C1 C2 116.6(4) . .
O3 C14 O4 123.1(4) . .
O3 C14 C15 120.1(4) . .
O4 C14 C15 116.8(4) . .
C13 C12 C11 120.5(4) . .
C13 C12 H12 119.7 . .
C11 C12 H12 119.7 . .
C16 C17 C15 120.1(4) 2_567 .
C16 C17 H17 120.0 2_567 .
C15 C17 H17 120.0 . .
C20 C21 C19 119.9(4) 2_777 .
C20 C21 H21 120.1 2_777 .
C19 C21 H21 120.1 . .
C21 C20 C19 121.0(4) 2_777 .
C21 C20 H20 119.5 2_777 .
C19 C20 H20 119.5 . .
C15 C16 C17 120.8(4) . 2_567
C15 C16 H16 119.6 . .
C17 C16 H16 119.6 2_567 .

loop_
_geom_bond_atom_site_label_1
_geom_bond_atom_site_label_2
_geom_bond_distance
_geom_bond_site_symmetry_2
Zn1 O1 1.954(3) .
Zn1 O4 1.976(3) .
Zn1 O5 1.980(3) .
Zn1 O7 2.020(3) .
O1 C1 1.274(5) .
O4 C14 1.283(5) .
O5 C18 1.272(5) .
O6 C18 1.247(5) .
O2 C1 1.254(5) .
N1 C13 1.351(5) .
N1 C9 1.355(5) .
N1 C8 1.504(5) .
O3 C14 1.223(5) .
C19 C20 1.387(5) .
C19 C21 1.405(5) .
C19 C18 1.506(6) .
C4 C5 1.385(6) .
C4 C3 1.398(6) .
C4 C8 1.513(6) .
C11 C10 1.387(5) .
C11 C12 1.403(5) .
C11 C11 1.492(8) 2_655
C7 C6 1.379(6) .
C7 C2 1.398(5) .
C7 H7 0.9300 .
C3 C2 1.385(6) .
C3 H3 0.9300 .
C15 C16 1.380(6) .
C15 C17 1.401(6) .
C15 C14 1.509(6) .
C5 C6 1.389(6) .
C5 H5 0.9300 .
C9 C10 1.359(6) .
C9 H9 0.9300 .
C10 H10 0.9300 .
C2 C1 1.502(6) .
C6 H6 0.9300 .
C13 C12 1.355(6) .
C13 H13 0.9300 .
C12 H12 0.9300 .
C17 C16 1.379(6) 2_567
C17 H17 0.9300 .
C21 C20 1.377(6) 2_777
C21 H21 0.9300 .
C20 C21 1.377(6) 2_777
C20 H20 0.9300 .
C16 C17 1.379(6) 2_567
C16 H16 0.9300 .

loop_
_geom_torsion_atom_site_label_1
_geom_torsion_atom_site_label_2
_geom_torsion_atom_site_label_3
_geom_torsion_atom_site_label_4
_geom_torsion
_geom_torsion_site_symmetry_1
_geom_torsion_site_symmetry_4
C5 C4 C3 C2 -0.5(6) . .
C8 C4 C3 C2 179.2(3) . .
C3 C4 C5 C6 -0.8(6) . .
C8 C4 C5 C6 179.5(4) . .
C13 N1 C8 C4 -72.1(4) . .
C9 N1 C8 C4 106.1(4) . .
C5 C4 C8 N1 113.1(4) . .
C3 C4 C8 N1 -66.6(5) . .
Zn1 O5 C18 O6 -0.8(6) . .
Zn1 O5 C18 C19 176.0(2) . .
C20 C19 C18 O6 171.3(4) . .
C21 C19 C18 O6 -5.5(5) . .
C20 C19 C18 O5 -5.6(5) . .
C21 C19 C18 O5 177.5(4) . .
C13 N1 C9 C10 -0.2(6) . .
C8 N1 C9 C10 -178.4(3) . .
N1 C9 C10 C11 0.9(6) . .
C12 C11 C10 C9 -2.0(6) . .
C11 C11 C10 C9 179.2(4) 2_655 .
C4 C3 C2 C7 1.9(6) . .
C4 C3 C2 C1 -175.8(4) . .
C6 C7 C2 C3 -2.1(6) . .
C6 C7 C2 C1 175.6(4) . .
C2 C7 C6 C5 0.8(6) . .
C4 C5 C6 C7 0.7(6) . .
C9 N1 C13 C12 0.8(6) . .
C8 N1 C13 C12 178.9(4) . .
Zn1 O1 C1 O2 -3.0(5) . .
Zn1 O1 C1 C2 176.3(3) . .
C3 C2 C1 O2 -0.1(6) . .
C7 C2 C1 O2 -177.8(4) . .
C3 C2 C1 O1 -179.5(4) . .
C7 C2 C1 O1 2.9(6) . .
Zn1 O4 C14 O3 6.6(6) . .
Zn1 O4 C14 C15 -173.2(3) . .
C16 C15 C14 O3 -12.6(6) . .
C17 C15 C14 O3 167.1(4) . .
C16 C15 C14 O4 167.2(4) . .
C17 C15 C14 O4 -13.1(6) . .
N1 C13 C12 C11 -1.9(6) . .
C10 C11 C12 C13 2.5(6) . .
C11 C11 C12 C13 -178.7(4) 2_655 .
C16 C15 C17 C16 0.6(6) . 2_567
C14 C15 C17 C16 -179.2(3) . 2_567
C20 C19 C21 C20 -0.1(6) . 2_777
C18 C19 C21 C20 176.8(3) . 2_777
C21 C19 C20 C21 0.1(6) . 2_777
C18 C19 C20 C21 -176.8(3) . 2_777
C17 C15 C16 C17 -0.6(6) . 2_567
C14 C15 C16 C17 179.1(3) . 2_567
